data_2108734
loop_
_publ_author_name
'Andrusenko, Iryna'
'Potticary, Jason'
'Hall, Simon R.'
'Gemmi, Mauro'

_publ_section_title
;
 A new olanzapine cocrystal obtained from volatile deep eutectic solvents
 and determined by 3D electron diffraction
;
_journal_coeditor_code JE5035SUP1
_journal_issue 6
_journal_name_full 'Acta Crystallographica Section B'
_journal_page_first
;
;
_journal_paper_doi 10.1107/S2052520620012779
_journal_volume 76
_journal_year 2020
_chemical_formula_sum 'C23 H26 N4 O S'
_chemical_formula_weight 406.55
_space_group_IT_number 2
_space_group_name_Hall '-P 1'
_space_group_name_H-M_alt 'P -1'
_symmetry_cell_setting triclinic
_symmetry_space_group_name_H-M 'P -1'
_audit_creation_date 2020-06-10T11:02
_audit_creation_method 'created in GSAS-II'
_audit_update_record '2020-06-10T11:02  Initial software-generated CIF'
_cell_angle_alpha 96.686(4)
_cell_angle_beta 95.2878(27)
_cell_angle_gamma 104.474(3)
_cell_formula_units_Z 2
_cell_length_a 9.4051(9)
_cell_length_b 10.4236(11)
_cell_length_c 11.9619(8)
_cell_volume 1118.74(18)
_computing_structure_refinement 'GSAS-II (Toby & Von Dreele, J. Appl. Cryst. 46, 544-549, 2013)'
_diffrn_ambient_pressure 100
_diffrn_ambient_temperature 300
_diffrn_radiation_polarisn_ratio 0.5000
_diffrn_radiation_probe x-ray
_diffrn_radiation_type K\a~1,2~
_exptl_crystal_density_diffrn 1.2069
_pd_block_id
;
2020-06-10T11:02|OL-PH_03_5-50_ip_RBola+pheH_str_XYW_str+harm_OH|IIT|stoe
;
_pd_calc_method 'Rietveld Refinement'
_pd_instr_location ' ?'
_pd_meas_2theta_range_inc 0.01500
_pd_meas_2theta_range_max 59.99500
_pd_meas_2theta_range_min 4.00000
_pd_meas_number_of_points 3734
_pd_phase_name OL-PH
_pd_proc_info_datetime 2020-06-10T11:02
_pd_proc_info_excluded_regions ' ?'
_pd_proc_ls_background_function
;
Background function: "chebyschev" function with 25 terms:
    7528.037, -14417.256, 50354.276, -121521.867, -509603.960, 
    2.463542149e6, 1.375028072e6, -1.5190601545e7, 1.352714535e6, 
    4.9241608545e7, -1.5061510216e7, -9.5148349902e7, 3.4809089448e7, 
    1.13563957926e8, -3.9085584723e7, -8.2281996819e7, 2.2129096132e7, 
    3.3235336189e7, -5.056568913e6, -5.752643212e6, -3104.739, 
    679.624, -3054.502, 2044.371, 973.880, 
;
_pd_proc_ls_pref_orient_corr
;
Simple spherical harmonic correction Order = 10
    Coefficients:  0:0:C(2,-2) = 0.059(23); 0:0:C(2,-1) = 0.128(27); 
    0:0:C(2,0) = 0.09(4); 0:0:C(2,1) = -0.182(25); 0:0:C(2,2) = 0.053(28); 
    0:0:C(4,-4) = 0.25(5); 0:0:C(4,-3) = 0.03(5); 0:0:C(4,-2) = 0.34(5); 
    0:0:C(4,-1) = 0.22(5); 0:0:C(4,0) = 0.06(7); 0:0:C(4,1) = -0.26(6); 
    0:0:C(4,2) = 0.26(5); 0:0:C(4,3) = -0.16(5); 0:0:C(4,4) = 0.71(5); 
    0:0:C(6,-6) = -0.35(10); 0:0:C(6,-5) = 1.54(8); 0:0:C(6,-4) = -0.88(9); 
    0:0:C(6,-3) = 0.08(8); 0:0:C(6,-2) = -0.08(9); 0:0:C(6,-1) = -1.11(10); 
    0:0:C(6,0) = 0.65(12); 0:0:C(6,1) = 0.26(8); 0:0:C(6,2) = 0.54(8); 
    0:0:C(6,3) = -0.15(10); 0:0:C(6,4) = 0.63(7); 0:0:C(6,5) = -0.25(9); 
    0:0:C(6,6) = 0.24(9); 0:0:C(8,-8) = 0.04(17); 0:0:C(8,-7) = -0.36(16); 
    0:0:C(8,-6) = 0.12(12); 0:0:C(8,-5) = 0.30(15); 0:0:C(8,-4) = -0.45(15); 
    0:0:C(8,-3) = -0.85(17); 0:0:C(8,-2) = -0.11(19); 0:0:C(8,-1) = 0.13(13); 
    0:0:C(8,0) = -2.52(19); 0:0:C(8,1) = -1.49(22); 0:0:C(8,2) = 0.61(17); 
    0:0:C(8,3) = -0.16(14); 0:0:C(8,4) = 0.70(14); 0:0:C(8,5) = 1.39(11); 
    0:0:C(8,6) = -0.74(12); 0:0:C(8,7) = 1.62(17); 0:0:C(8,8) = -2.66(18); 
    0:0:C(10,-10) = 0.32(15); 0:0:C(10,-9) = 0.74(17); 0:0:C(10,-8) = 1.15(18); 
    0:0:C(10,-7) = 0.61(15); 0:0:C(10,-6) = -1.50(16); 0:0:C(10,-5) = 0.27(18); 
    0:0:C(10,-4) = -0.26(16); 0:0:C(10,-3) = -0.53(17); 0:0:C(10,-2) = -0.17(17); 
    0:0:C(10,-1) = -0.50(18); 0:0:C(10,0) = 1.63(13); 0:0:C(10,1) = 2.68(19); 
    0:0:C(10,2) = 0.95(13); 0:0:C(10,3) = 0.87(17); 0:0:C(10,4) = -0.10(17); 
    0:0:C(10,5) = 0.88(19); 0:0:C(10,6) = -1.91(13); 0:0:C(10,7) = -0.81(13); 
    0:0:C(10,8) = 0.55(17); 0:0:C(10,9) = 0.25(16); 0:0:C(10,10) = -0.47(16); 
;
_pd_proc_ls_profile_function
;
Finger-Cox-Jephcoat function parameters U, V, W, X, Y, SH/L:
  peak variance(Gauss) = Utan(Th)^2^+Vtan(Th)+W:
  peak HW(Lorentz) = X/cos(Th)+Ytan(Th); SH/L = S/L+H/L
  U, V, W in (centideg)^2^, X & Y in centideg
    -325.033, 214.997, -21.794, -1.295, -10.307, 0.049, 
  Crystallite size in microns with "isotropic" model:
  parameters: Size, G/L mix
    0.197(4), 1.000, 
  Microstrain, "isotropic" model (10^6^ * delta Q/Q)
    parameters: Mustrain, G/L mix
    7.23(12)e3, 1.000, 

;
_pd_proc_ls_prof_R_factor 0.02273
_pd_proc_ls_prof_wR_expected 0.01043
_pd_proc_ls_prof_wR_factor 0.03019
_pd_spec_mounting ' ?'
_refine_ls_goodness_of_fit_all 2.931
_refine_ls_matrix_type full
_refine_ls_number_parameters 74
_refine_ls_R_Fsqd_factor 0.03512
_refine_ls_shift/su_max 0.5784
_refine_ls_wR_factor_obs 0.03019
_reflns_d_resolution_high 1.831
_reflns_d_resolution_low 11.786
_reflns_limit_h_max 5
_reflns_limit_h_min 0
_reflns_limit_k_max 5
_reflns_limit_k_min -5
_reflns_limit_l_max 6
_reflns_limit_l_min -6
_reflns_number_total 386
_cod_data_source_file je5035sup1.cif
_cod_data_source_block II
_cod_original_cell_volume 1118.75(5)
_cod_database_code 2108734
_refine_ls_r_f_factor 0.03849
_gsas_proc_ls_prof_r_b_factor 0.02245
_gsas_proc_ls_prof_wr_b_factor 0.02760

loop_
_space_group_symop_id
_space_group_symop_operation_xyz
1 x,y,z
2 -x,-y,-z

loop_
_atom_site_label
_atom_site_type_symbol
_atom_site_fract_x
_atom_site_fract_y
_atom_site_fract_z
_atom_site_occupancy
_atom_site_adp_type
_atom_site_U_iso_or_equiv
_atom_site_symmetry_multiplicity
O11 O 0.29816 1.21964 0.70049 1.000 Uiso 0.005 2
H11 H 0.28059 1.16737 0.74666 1.000 Uiso 0.005 2
C12 C 0.43529 1.20757 0.65149 1.000 Uiso 0.005 2
C13 C 0.51145 1.11888 0.68749 1.000 Uiso 0.005 2
H13A H 0.47692 1.06694 0.74244 1.000 Uiso 0.006 2
C14 C 0.63890 1.10736 0.64181 1.000 Uiso 0.005 2
H14A H 0.68930 1.04736 0.66597 1.000 Uiso 0.006 2
C15 C 0.69091 1.18557 0.55999 1.000 Uiso 0.005 2
H15A H 0.77653 1.17863 0.52944 1.000 Uiso 0.006 2
C16 C 0.48701 1.28574 0.56967 1.000 Uiso 0.005 2
H16A H 0.43644 1.34567 0.54553 1.000 Uiso 0.006 2
C17 C 0.61446 1.27422 0.52399 1.000 Uiso 0.005 2
H17A H 0.64878 1.32616 0.46899 1.000 Uiso 0.006 2
C21 C 0.33186 1.46179 1.26383 1.000 Uiso 0.083 2
H21A H 0.35482 1.54852 1.23975 1.000 Uiso 0.124 2
H21B H 0.22909 1.43552 1.27385 1.000 Uiso 0.124 2
H21C H 0.39135 1.46539 1.33440 1.000 Uiso 0.124 2
N22 N 0.36357 1.36289 1.17659 1.000 Uiso 0.083 2
C23 C 0.32973 1.22646 1.21020 1.000 Uiso 0.083 2
H23A H 0.22701 1.20079 1.22363 1.000 Uiso 0.099 2
H23B H 0.39322 1.22829 1.27937 1.000 Uiso 0.099 2
C24 C 0.35506 1.12585 1.11946 1.000 Uiso 0.083 2
H24A H 0.32571 1.03687 1.14073 1.000 Uiso 0.099 2
H24B H 0.45891 1.14721 1.10871 1.000 Uiso 0.099 2
N25 N 0.26781 1.12739 1.01281 1.000 Uiso 0.083 2
C26 C 0.31137 1.25833 0.97580 1.000 Uiso 0.083 2
H26A H 0.25436 1.25554 0.90332 1.000 Uiso 0.099 2
H26B H 0.41592 1.27913 0.96728 1.000 Uiso 0.099 2
C27 C 0.28200 1.36164 1.06315 1.000 Uiso 0.083 2
H27A H 0.31422 1.44943 1.04007 1.000 Uiso 0.099 2
H27B H 0.17680 1.34108 1.06905 1.000 Uiso 0.099 2
C28 C 0.07173 0.70315 0.63394 1.000 Uiso 0.083 2
H28A H 0.08759 0.61821 0.62522 1.000 Uiso 0.091 2
C29 C -0.02119 0.73512 0.55197 1.000 Uiso 0.083 2
H29A H -0.06617 0.67272 0.48861 1.000 Uiso 0.091 2
C210 C -0.04733 0.85991 0.56419 1.000 Uiso 0.083 2
H210A H -0.11204 0.88112 0.51013 1.000 Uiso 0.091 2
C211 C 0.02286 0.95317 0.65694 1.000 Uiso 0.083 2
H211A H 0.00631 1.03788 0.66240 1.000 Uiso 0.091 2
C212 C 0.11702 0.92375 0.74180 1.000 Uiso 0.083 2
C213 C 0.14143 0.79512 0.72864 1.000 Uiso 0.083 2
N214 N 0.18917 1.03010 0.82815 1.000 Uiso 0.083 2
C215 C 0.21327 1.01452 0.93265 1.000 Uiso 0.083 2
N216 N 0.24010 0.76262 0.81123 1.000 Uiso 0.083 2
H216A H 0.32464 0.73679 0.79527 1.000 Uiso 0.091 2
C217 C 0.19781 0.77315 0.92042 1.000 Uiso 0.083 2
C218 C 0.17818 0.88643 0.97791 1.000 Uiso 0.083 2
C219 C 0.12056 0.86223 1.08281 1.000 Uiso 0.083 2
H219A H 0.09826 0.92575 1.13464 1.000 Uiso 0.091 2
C220 C 0.09911 0.73503 1.10368 1.000 Uiso 0.083 2
S221 S 0.14885 0.63783 0.99369 1.000 Uiso 0.083 2
C222 C 0.03586 0.67420 1.20222 1.000 Uiso 0.083 2
H222A H 0.03431 0.58108 1.19386 1.000 Uiso 0.124 2
H222B H 0.09600 0.71965 1.27162 1.000 Uiso 0.124 2
H222C H -0.06315 0.68283 1.20418 1.000 Uiso 0.124 2

loop_
_atom_type_symbol
_atom_type_number_in_cell
_atom_type_scat_Cromer_Mann_a1
_atom_type_scat_Cromer_Mann_a2
_atom_type_scat_Cromer_Mann_a3
_atom_type_scat_Cromer_Mann_a4
_atom_type_scat_Cromer_Mann_b1
_atom_type_scat_Cromer_Mann_b2
_atom_type_scat_Cromer_Mann_b3
_atom_type_scat_Cromer_Mann_b4
_atom_type_scat_Cromer_Mann_c
_atom_type_scat_source
_atom_type_scat_length_neutron
_atom_type_scat_dispersion_real
_atom_type_scat_dispersion_imag
_atom_type_scat_dispersion_source
C 46 2.31 1.02 1.5886 0.865 20.8439 10.2075 0.5687 51.6512 0.2156 0.6648 https://subversion.xray.aps.anl.gov/pyGSAS/trunk/atmdata.py 0.018 0.009 https://subversion.xray.aps.anl.gov/pyGSAS/trunk/atmdata.py
H 52 0.493 0.3229 0.1402 0.0408 10.5109 26.1257 3.1424 57.7997 0.003 -0.3741 https://subversion.xray.aps.anl.gov/pyGSAS/trunk/atmdata.py 0.000 0.000 https://subversion.xray.aps.anl.gov/pyGSAS/trunk/atmdata.py
N 8 12.2126 3.1322 2.0125 1.1663 0.0057 9.8933 28.9975 0.5826 -11.529 0.936 https://subversion.xray.aps.anl.gov/pyGSAS/trunk/atmdata.py 0.031 0.018 https://subversion.xray.aps.anl.gov/pyGSAS/trunk/atmdata.py
O 2 3.0485 2.2868 1.5463 0.867 13.2771 5.7011 0.3239 32.9089 0.2508 0.5805 https://subversion.xray.aps.anl.gov/pyGSAS/trunk/atmdata.py 0.049 0.032 https://subversion.xray.aps.anl.gov/pyGSAS/trunk/atmdata.py
S 2 6.9053 5.2034 1.4379 1.5863 1.4679 22.2151 0.2536 56.172 0.8669 0.2847 https://subversion.xray.aps.anl.gov/pyGSAS/trunk/atmdata.py 0.333 0.557 https://subversion.xray.aps.anl.gov/pyGSAS/trunk/atmdata.py

loop_
_diffrn_radiation_wavelength
_diffrn_radiation_wavelength_wt
_diffrn_radiation_wavelength_id
1.54050 1.0 1
1.54430 0.0000 2

loop_
_geom_angle_atom_site_label_1
_geom_angle_atom_site_label_2
_geom_angle_atom_site_label_3
_geom_angle
_geom_angle_site_symmetry_1
_geom_angle_site_symmetry_2
_geom_angle_site_symmetry_3
_geom_angle_publ_flag
H11 O11 C12 109.174 1_555 1_555 1_555 yes
O11 C12 C13 120.166 1_555 1_555 1_555 yes
O11 C12 C16 119.925 1_555 1_555 1_555 yes
C13 C12 C16 119.908 1_555 1_555 1_555 yes
C12 C13 H13A 119.793 1_555 1_555 1_555 yes
C12 C13 C14 120.226 1_555 1_555 1_555 yes
H13A C13 C14 119.981 1_555 1_555 1_555 yes
C13 C14 H14A 119.886 1_555 1_555 1_555 yes
C13 C14 C15 119.958 1_555 1_555 1_555 yes
H14A C14 C15 120.155 1_555 1_555 1_555 yes
C14 C15 H15A 120.306 1_555 1_555 1_555 yes
C14 C15 C17 119.732 1_555 1_555 1_555 yes
H15A C15 C17 119.962 1_555 1_555 1_555 yes
C12 C16 H16A 120.155 1_555 1_555 1_555 yes
C12 C16 C17 119.861 1_555 1_555 1_555 yes
H16A C16 C17 119.984 1_555 1_555 1_555 yes
C15 C17 C16 120.312 1_555 1_555 1_555 yes
C15 C17 H17A 119.822 1_555 1_555 1_555 yes
C16 C17 H17A 119.866 1_555 1_555 1_555 yes
H21A C21 H21B 109.505 1_555 1_555 1_555 yes
H21A C21 H21C 109.415 1_555 1_555 1_555 yes
H21B C21 H21C 109.47 1_555 1_555 1_555 yes
H21A C21 N22 109.477 1_555 1_555 1_555 yes
H21B C21 N22 109.494 1_555 1_555 1_555 yes
H21C C21 N22 109.467 1_555 1_555 1_555 yes
C21 N22 C23 111.504 1_555 1_555 1_555 yes
C21 N22 C27 111.251 1_555 1_555 1_555 yes
C23 N22 C27 110.875 1_555 1_555 1_555 yes
N22 C23 H23A 108.903 1_555 1_555 1_555 yes
N22 C23 H23B 108.887 1_555 1_555 1_555 yes
H23A C23 H23B 109.513 1_555 1_555 1_555 yes
N22 C23 C24 111.29 1_555 1_555 1_555 yes
H23A C23 C24 109.124 1_555 1_555 1_555 yes
H23B C23 C24 109.104 1_555 1_555 1_555 yes
C23 C24 H24A 109.894 1_555 1_555 1_555 yes
C23 C24 H24B 109.897 1_555 1_555 1_555 yes
H24A C24 H24B 109.48 1_555 1_555 1_555 yes
C23 C24 N25 110.076 1_555 1_555 1_555 yes
H24A C24 N25 108.73 1_555 1_555 1_555 yes
H24B C24 N25 108.737 1_555 1_555 1_555 yes
C24 N25 C26 110.631 1_555 1_555 1_555 yes
C24 N25 C215 122.454 1_555 1_555 1_555 yes
C26 N25 C215 119.409 1_555 1_555 1_555 yes
N25 C26 H26A 108.897 1_555 1_555 1_555 yes
N25 C26 H26B 108.898 1_555 1_555 1_555 yes
H26A C26 H26B 109.488 1_555 1_555 1_555 yes
N25 C26 C27 109.07 1_555 1_555 1_555 yes
H26A C26 C27 110.228 1_555 1_555 1_555 yes
H26B C26 C27 110.229 1_555 1_555 1_555 yes
N22 C27 C26 110.933 1_555 1_555 1_555 yes
N22 C27 H27A 108.902 1_555 1_555 1_555 yes
C26 C27 H27A 109.261 1_555 1_555 1_555 yes
N22 C27 H27B 108.919 1_555 1_555 1_555 yes
C26 C27 H27B 109.277 1_555 1_555 1_555 yes
H27A C27 H27B 109.53 1_555 1_555 1_555 yes
H28A C28 C29 118.983 1_555 1_555 1_555 yes
H28A C28 C213 119.756 1_555 1_555 1_555 yes
C29 C28 C213 121.261 1_555 1_555 1_555 yes
C28 C29 H29A 120.209 1_555 1_555 1_555 yes
C28 C29 C210 119.757 1_555 1_555 1_555 yes
H29A C29 C210 120.034 1_555 1_555 1_555 yes
C29 C210 H210A 120.065 1_555 1_555 1_555 yes
C29 C210 C211 119.684 1_555 1_555 1_555 yes
H210A C210 C211 120.252 1_555 1_555 1_555 yes
C210 C211 H211A 118.395 1_555 1_555 1_555 yes
C210 C211 C212 121.967 1_555 1_555 1_555 yes
H211A C211 C212 119.637 1_555 1_555 1_555 yes
C211 C212 C213 117.633 1_555 1_555 1_555 yes
C211 C212 N214 116.379 1_555 1_555 1_555 yes
C213 C212 N214 125.742 1_555 1_555 1_555 yes
C28 C213 C212 119.668 1_555 1_555 1_555 yes
C28 C213 N216 120.921 1_555 1_555 1_555 yes
C212 C213 N216 119.392 1_555 1_555 1_555 yes
C212 N214 C215 123.059 1_555 1_555 1_555 yes
N25 C215 N214 118.404 1_555 1_555 1_555 yes
N25 C215 C218 115.445 1_555 1_555 1_555 yes
N214 C215 C218 125.998 1_555 1_555 1_555 yes
C213 N216 H216A 123.952 1_555 1_555 1_555 yes
C213 N216 C217 113.351 1_555 1_555 1_555 yes
H216A N216 C217 122.697 1_555 1_555 1_555 yes
N216 C217 C218 124.711 1_555 1_555 1_555 yes
N216 C217 S221 123.39 1_555 1_555 1_555 yes
C218 C217 S221 111.689 1_555 1_555 1_555 yes
C215 C218 C217 121.517 1_555 1_555 1_555 yes
C215 C218 C219 126.919 1_555 1_555 1_555 yes
C217 C218 C219 111.563 1_555 1_555 1_555 yes
C218 C219 H219A 125.623 1_555 1_555 1_555 yes
C218 C219 C220 114.485 1_555 1_555 1_555 yes
H219A C219 C220 119.892 1_555 1_555 1_555 yes
C219 C220 S221 110.405 1_555 1_555 1_555 yes
C219 C220 C222 128.559 1_555 1_555 1_555 yes
S221 C220 C222 120.985 1_555 1_555 1_555 yes
C217 S221 C220 91.853 1_555 1_555 1_555 yes
C220 C222 H222A 109.485 1_555 1_555 1_555 yes
C220 C222 H222B 109.508 1_555 1_555 1_555 yes
H222A C222 H222B 109.424 1_555 1_555 1_555 yes
C220 C222 H222C 109.522 1_555 1_555 1_555 yes
H222A C222 H222C 109.423 1_555 1_555 1_555 yes
H222B C222 H222C 109.465 1_555 1_555 1_555 yes

loop_
_geom_bond_atom_site_label_1
_geom_bond_atom_site_label_2
_geom_bond_distance
_geom_bond_site_symmetry_1
_geom_bond_site_symmetry_2
_geom_bond_publ_flag
O11 H11 0.81916 1_555 1_555 yes
O11 C12 1.49209 1_555 1_555 yes
H11 O11 0.81916 1_555 1_555 yes
C12 O11 1.49209 1_555 1_555 yes
C12 C13 1.38564 1_555 1_555 yes
C12 C16 1.39062 1_555 1_555 yes
C13 C12 1.38564 1_555 1_555 yes
C13 H13A 0.93003 1_555 1_555 yes
C13 C14 1.38827 1_555 1_555 yes
H13A C13 0.93003 1_555 1_555 yes
C14 C13 1.38827 1_555 1_555 yes
C14 H14A 0.92979 1_555 1_555 yes
C14 C15 1.39159 1_555 1_555 yes
H14A C14 0.92979 1_555 1_555 yes
C15 C14 1.39159 1_555 1_555 yes
C15 H15A 0.9297 1_555 1_555 yes
C15 C17 1.38704 1_555 1_555 yes
H15A C15 0.9297 1_555 1_555 yes
C16 C12 1.39062 1_555 1_555 yes
C16 H16A 0.93006 1_555 1_555 yes
C16 C17 1.38828 1_555 1_555 yes
H16A C16 0.93006 1_555 1_555 yes
C17 C15 1.38704 1_555 1_555 yes
C17 C16 1.38828 1_555 1_555 yes
C17 H17A 0.92997 1_555 1_555 yes
H17A C17 0.92997 1_555 1_555 yes
C21 H21A 0.95989 1_555 1_555 yes
C21 H21B 0.95936 1_555 1_555 yes
C21 H21C 0.96027 1_555 1_555 yes
C21 N22 1.48361 1_555 1_555 yes
H21A C21 0.95989 1_555 1_555 yes
H21B C21 0.95936 1_555 1_555 yes
H21C C21 0.96027 1_555 1_555 yes
N22 C21 1.48361 1_555 1_555 yes
N22 C23 1.4885 1_555 1_555 yes
N22 C27 1.49305 1_555 1_555 yes
C23 N22 1.4885 1_555 1_555 yes
C23 H23A 0.96964 1_555 1_555 yes
C23 H23B 0.97017 1_555 1_555 yes
C23 C24 1.4974 1_555 1_555 yes
H23A C23 0.96964 1_555 1_555 yes
H23B C23 0.97017 1_555 1_555 yes
C24 C23 1.4974 1_555 1_555 yes
C24 H24A 0.97006 1_555 1_555 yes
C24 H24B 0.97018 1_555 1_555 yes
C24 N25 1.45584 1_555 1_555 yes
H24A C24 0.97006 1_555 1_555 yes
H24B C24 0.97018 1_555 1_555 yes
N25 C24 1.45584 1_555 1_555 yes
N25 C26 1.45647 1_555 1_555 yes
N25 C215 1.38272 1_555 1_555 yes
C26 N25 1.45647 1_555 1_555 yes
C26 H26A 0.96989 1_555 1_555 yes
C26 H26B 0.97021 1_555 1_555 yes
C26 C27 1.50591 1_555 1_555 yes
H26A C26 0.96989 1_555 1_555 yes
H26B C26 0.97021 1_555 1_555 yes
C27 N22 1.49305 1_555 1_555 yes
C27 C26 1.50591 1_555 1_555 yes
C27 H27A 0.97005 1_555 1_555 yes
C27 H27B 0.9696 1_555 1_555 yes
H27A C27 0.97005 1_555 1_555 yes
H27B C27 0.9696 1_555 1_555 yes
C28 H28A 0.92966 1_555 1_555 yes
C28 C29 1.37848 1_555 1_555 yes
C28 C213 1.38857 1_555 1_555 yes
H28A C28 0.92966 1_555 1_555 yes
C29 C28 1.37848 1_555 1_555 yes
C29 H29A 0.92999 1_555 1_555 yes
C29 C210 1.37693 1_555 1_555 yes
H29A C29 0.92999 1_555 1_555 yes
C210 C29 1.37693 1_555 1_555 yes
C210 H210A 0.93022 1_555 1_555 yes
C210 C211 1.38015 1_555 1_555 yes
H210A C210 0.93022 1_555 1_555 yes
C211 C210 1.38015 1_555 1_555 yes
C211 H211A 0.93029 1_555 1_555 yes
C211 C212 1.39686 1_555 1_555 yes
H211A C211 0.93029 1_555 1_555 yes
C212 C211 1.39686 1_555 1_555 yes
C212 C213 1.40944 1_555 1_555 yes
C212 N214 1.40867 1_555 1_555 yes
C213 C28 1.38857 1_555 1_555 yes
C213 C212 1.40944 1_555 1_555 yes
C213 N216 1.42061 1_555 1_555 yes
N214 C212 1.40867 1_555 1_555 yes
N214 C215 1.28592 1_555 1_555 yes
C215 N25 1.38272 1_555 1_555 yes
C215 N214 1.28592 1_555 1_555 yes
C215 C218 1.47165 1_555 1_555 yes
N216 C213 1.42061 1_555 1_555 yes
N216 H216A 0.92963 1_555 1_555 yes
N216 C217 1.40019 1_555 1_555 yes
H216A N216 0.92963 1_555 1_555 yes
C217 N216 1.40019 1_555 1_555 yes
C217 C218 1.35808 1_555 1_555 yes
C217 S221 1.73417 1_555 1_555 yes
C218 C215 1.47165 1_555 1_555 yes
C218 C217 1.35808 1_555 1_555 yes
C218 C219 1.43612 1_555 1_555 yes
C219 C218 1.43612 1_555 1_555 yes
C219 H219A 0.92988 1_555 1_555 yes
C219 C220 1.3467 1_555 1_555 yes
H219A C219 0.92988 1_555 1_555 yes
C220 C219 1.3467 1_555 1_555 yes
C220 S221 1.73679 1_555 1_555 yes
C220 C222 1.50334 1_555 1_555 yes
S221 C217 1.73417 1_555 1_555 yes
S221 C220 1.73679 1_555 1_555 yes
C222 C220 1.50334 1_555 1_555 yes
C222 H222A 0.96043 1_555 1_555 yes
C222 H222B 0.95992 1_555 1_555 yes
C222 H222C 0.95979 1_555 1_555 yes
H222A C222 0.96043 1_555 1_555 yes
H222B C222 0.95992 1_555 1_555 yes
H222C C222 0.95979 1_555 1_555 yes
